data_7056987
loop_
_publ_author_name
'Lu, Taotao'
'Yang, Chu-Fan'
'Steren, Carlos A.'
'Fei, Fan'
'Chen, Xue-Tai'
'Xue, Zi-Ling'

_publ_section_title
;
 Synthesis and characterization of Ag(i) and Au(i) complexes with
 macrocyclic hybrid amine N-heterocyclic carbene ligands
;
_journal_issue 6
_journal_name_full 'New Journal of Chemistry'
_journal_page_first 4700
_journal_paper_doi 10.1039/C7NJ04020B
_journal_volume 42
_journal_year 2018
_chemical_formula_sum 'C60 H76 Ag4 F24 N20 P4'
_chemical_formula_weight 2088.76
_space_group_crystal_system triclinic
_space_group_IT_number 2
_space_group_name_Hall '-P 1'
_space_group_name_H-M_alt 'P -1'
_symmetry_space_group_name_Hall '-P 1'
_symmetry_space_group_name_H-M 'P -1'
_atom_sites_solution_hydrogens geom
_audit_creation_method SHELXL-2014/7
_audit_update_record
;
2017-10-17 deposited with the CCDC.
2018-02-06 downloaded from the CCDC.
;
_cell_angle_alpha 111.816(2)
_cell_angle_beta 94.973(2)
_cell_angle_gamma 101.746(2)
_cell_formula_units_Z 1
_cell_length_a 11.5810(10)
_cell_length_b 13.0142(11)
_cell_length_c 14.4842(12)
_cell_measurement_reflns_used 9341
_cell_measurement_temperature 150(2)
_cell_measurement_theta_max 27.53
_cell_measurement_theta_min 2.45
_cell_volume 1952.3(3)
_computing_cell_refinement 'Bruker SAINT'
_computing_data_collection 'Bruker APEX2'
_computing_data_reduction 'Bruker SAINT'
_computing_molecular_graphics 'Bruker SHELXTL'
_computing_publication_material 'Bruker SHELXTL'
_computing_structure_refinement 'SHELXL-2014/7 (Sheldrick, 2014)'
_computing_structure_solution 'SHELXS-97 (Sheldrick 2008)'
_diffrn_ambient_temperature 150(2)
_diffrn_measured_fraction_theta_full 0.991
_diffrn_measured_fraction_theta_max 0.990
_diffrn_measurement_device_type 'APEX2 CCD detector'
_diffrn_radiation_type MoK\a
_diffrn_radiation_wavelength 0.71073
_diffrn_reflns_av_R_equivalents 0.0292
_diffrn_reflns_av_unetI/netI 0.0482
_diffrn_reflns_Laue_measured_fraction_full 0.991
_diffrn_reflns_Laue_measured_fraction_max 0.990
_diffrn_reflns_limit_h_max 15
_diffrn_reflns_limit_h_min -14
_diffrn_reflns_limit_k_max 16
_diffrn_reflns_limit_k_min -16
_diffrn_reflns_limit_l_max 18
_diffrn_reflns_limit_l_min -13
_diffrn_reflns_number 16380
_diffrn_reflns_point_group_measured_fraction_full 0.991
_diffrn_reflns_point_group_measured_fraction_max 0.990
_diffrn_reflns_theta_full 25.242
_diffrn_reflns_theta_max 27.544
_diffrn_reflns_theta_min 2.179
_diffrn_source 'fine-focus sealed tube'
_exptl_absorpt_coefficient_mu 1.180
_exptl_absorpt_correction_T_max 0.7456
_exptl_absorpt_correction_T_min 0.5730
_exptl_absorpt_correction_type multi-scan
_exptl_crystal_colour corlourless
_exptl_crystal_density_diffrn 1.777
_exptl_crystal_density_method 'not measured'
_exptl_crystal_description block
_exptl_crystal_F_000 1040
_exptl_crystal_size_max 0.220
_exptl_crystal_size_mid 0.200
_exptl_crystal_size_min 0.170
_refine_diff_density_max 0.854
_refine_diff_density_min -0.590
_refine_diff_density_rms 0.098
_refine_ls_extinction_method none
_refine_ls_goodness_of_fit_ref 1.029
_refine_ls_hydrogen_treatment constr
_refine_ls_matrix_type full
_refine_ls_number_parameters 567
_refine_ls_number_reflns 8900
_refine_ls_number_restraints 144
_refine_ls_restrained_S_all 1.026
_refine_ls_R_factor_all 0.0499
_refine_ls_R_factor_gt 0.0377
_refine_ls_shift/su_max 0.002
_refine_ls_shift/su_mean 0.000
_refine_ls_structure_factor_coef Fsqd
_refine_ls_weighting_details 'w=1/[\s^2^(Fo^2^)+(0.0347P)^2^+2.5590P] where P=(Fo^2^+2Fc^2^)/3'
_refine_ls_weighting_scheme calc
_refine_ls_wR_factor_gt 0.0834
_refine_ls_wR_factor_ref 0.0878
_reflns_Friedel_coverage 0.000
_reflns_number_gt 7422
_reflns_number_total 8900
_reflns_threshold_expression 'I > 2\s(I)'
_cod_data_source_file c7nj04020b2.cif
_cod_data_source_block 2
_cod_depositor_comments 'Adding full bibliography for 7056979--7056989.cif.'
_cod_database_code 7056987
_shelx_shelxl_version_number 2014/7
_shelx_space_group_comment
;
The symmetry employed for this shelxl refinement is uniquely defined
by the following loop, which should always be used as a source of
symmetry information in preference to the above space-group names.
They are only intended as comments.
;
_shelx_estimated_absorpt_t_min 0.781
_shelx_estimated_absorpt_t_max 0.825
_exptl_absorpt_special_details 'SADABS (Bruker, 2014)'

loop_
_space_group_symop_operation_xyz
'x, y, z'
'-x, -y, -z'

loop_
_atom_site_label
_atom_site_type_symbol
_atom_site_fract_x
_atom_site_fract_y
_atom_site_fract_z
_atom_site_U_iso_or_equiv
_atom_site_adp_type
_atom_site_occupancy
_atom_site_site_symmetry_order
_atom_site_calc_flag
_atom_site_refinement_flags_posn
_atom_site_refinement_flags_adp
_atom_site_refinement_flags_occupancy
_atom_site_disorder_assembly
_atom_site_disorder_group
Ag1 Ag 0.37474(2) 1.08435(2) 0.47432(2) 0.01817(7) Uani 1 1 d . . . . .
Ag2 Ag 0.52515(2) 0.94788(2) 0.30663(2) 0.02027(7) Uani 1 1 d . . . . .
C1 C 0.2214(3) 0.9499(3) 0.4297(2) 0.0164(6) Uani 1 1 d . . . . .
C2 C 0.0530(3) 0.8174(3) 0.3331(2) 0.0190(6) Uani 1 1 d . . . . .
C3 C 0.0403(3) 0.8506(3) 0.4344(2) 0.0193(6) Uani 1 1 d . . . . .
C4 C -0.0358(3) 0.7362(3) 0.2546(3) 0.0258(7) Uani 1 1 d . . . . .
H4 H -0.0261 0.7135 0.1859 0.031 Uiso 1 1 calc R U . . .
C5 C -0.1397(3) 0.6898(3) 0.2821(3) 0.0314(8) Uani 1 1 d . . . . .
H5 H -0.2032 0.6344 0.2309 0.038 Uiso 1 1 calc R U . . .
C6 C -0.1527(3) 0.7228(3) 0.3831(3) 0.0310(8) Uani 1 1 d . . . . .
H6 H -0.2250 0.6889 0.3986 0.037 Uiso 1 1 calc R U . . .
C7 C -0.0638(3) 0.8035(3) 0.4617(3) 0.0247(7) Uani 1 1 d . . . . .
H7 H -0.0733 0.8254 0.5304 0.030 Uiso 1 1 calc R U . . .
C8 C 0.2169(3) 0.8760(3) 0.2441(2) 0.0189(6) Uani 1 1 d . . . . .
H8A H 0.2789 0.9481 0.2612 0.023 Uiso 1 1 calc R U . . .
H8B H 0.1530 0.8706 0.1911 0.023 Uiso 1 1 calc R U . . .
C9 C 0.2724(3) 0.7759(3) 0.2021(2) 0.0195(6) Uani 1 1 d . . . . .
H9A H 0.2123 0.7040 0.1898 0.023 Uiso 1 1 calc R U . . .
H9B H 0.2948 0.7712 0.1365 0.023 Uiso 1 1 calc R U . . .
C10 C 0.4241(3) 0.6818(3) 0.2273(2) 0.0196(6) Uani 1 1 d . . . . .
H10A H 0.4503 0.6780 0.1632 0.023 Uiso 1 1 calc R U . . .
H10B H 0.3574 0.6134 0.2117 0.023 Uiso 1 1 calc R U . . .
C11 C 0.5267(3) 0.6801(3) 0.2976(2) 0.0180(6) Uani 1 1 d . . . . .
H11A H 0.5609 0.6156 0.2613 0.022 Uiso 1 1 calc R U . . .
H11B H 0.5903 0.7519 0.3184 0.022 Uiso 1 1 calc R U . . .
C12 C 0.5119(3) 0.7537(3) 0.4817(2) 0.0167(6) Uani 1 1 d . . . . .
C13 C 0.4035(3) 0.5907(3) 0.4869(2) 0.0187(6) Uani 1 1 d . . . . .
C14 C 0.4228(3) 0.5661(3) 0.3880(2) 0.0182(6) Uani 1 1 d . . . . .
C15 C 0.3790(3) 0.4573(3) 0.3114(3) 0.0227(7) Uani 1 1 d . . . . .
H15 H 0.3932 0.4408 0.2444 0.027 Uiso 1 1 calc R U . . .
C16 C 0.3140(3) 0.3748(3) 0.3379(3) 0.0286(8) Uani 1 1 d . . . . .
H16 H 0.2815 0.2995 0.2879 0.034 Uiso 1 1 calc R U . . .
C17 C 0.2948(3) 0.3997(3) 0.4371(3) 0.0297(8) Uani 1 1 d . . . . .
H17 H 0.2497 0.3401 0.4523 0.036 Uiso 1 1 calc R U . . .
C18 C 0.3385(3) 0.5068(3) 0.5138(3) 0.0245(7) Uani 1 1 d . . . . .
H18 H 0.3252 0.5226 0.5809 0.029 Uiso 1 1 calc R U . . .
C19 C 0.4640(3) 0.7686(3) 0.6493(2) 0.0192(6) Uani 1 1 d . . . . .
H19A H 0.5321 0.8377 0.6755 0.023 Uiso 1 1 calc R U . . .
H19B H 0.4780 0.7196 0.6853 0.023 Uiso 1 1 calc R U . . .
C20 C 0.3491(3) 0.8042(3) 0.6713(2) 0.0194(6) Uani 1 1 d . . . . .
H20A H 0.2806 0.7355 0.6423 0.023 Uiso 1 1 calc R U . . .
H20B H 0.3528 0.8381 0.7454 0.023 Uiso 1 1 calc R U . . .
C21 C 0.2080(3) 0.9092(3) 0.6487(2) 0.0194(6) Uani 1 1 d . . . . .
H21A H 0.2106 0.9449 0.7225 0.023 Uiso 1 1 calc R U . . .
H21B H 0.1470 0.8350 0.6214 0.023 Uiso 1 1 calc R U . . .
C22 C 0.1714(3) 0.9860(3) 0.6011(2) 0.0189(6) Uani 1 1 d . . . . .
H22A H 0.0994 1.0080 0.6260 0.023 Uiso 1 1 calc R U . . .
H22B H 0.2367 1.0567 0.6224 0.023 Uiso 1 1 calc R U . . .
C23A C 0.3917(3) 0.9986(3) 0.0914(3) 0.0241(7) Uani 1 1 d . . . . .
C24A C 0.3259(4) 1.0133(4) 0.0096(3) 0.0461(11) Uani 1 1 d . . . . .
H24A H 0.3777 1.0697 -0.0086 0.069 Uiso 1 1 calc R U . . .
H24B H 0.2557 1.0403 0.0312 0.069 Uiso 1 1 calc R U . . .
H24C H 0.2997 0.9400 -0.0491 0.069 Uiso 1 1 calc R U . . .
F1A F 0.0062(2) 0.0066(2) 0.24863(18) 0.0402(6) Uani 1 1 d . . . . .
F2A F 0.1041(2) 0.1691(2) 0.1380(2) 0.0488(6) Uani 1 1 d . . . . .
F3A F 0.1893(2) 0.10457(19) 0.24389(19) 0.0397(5) Uani 1 1 d . . . . .
F4A F 0.0660(2) -0.0218(2) 0.10002(18) 0.0498(7) Uani 1 1 d . . . . .
F5A F -0.0800(2) 0.0714(2) 0.1431(2) 0.0514(7) Uani 1 1 d . . . . .
F6A F 0.0441(2) 0.1968(2) 0.28749(18) 0.0432(6) Uani 1 1 d . . . . .
F1B F 0.4945(3) 0.7166(2) 0.8577(2) 0.0593(7) Uani 1 1 d . . . . .
F2B F 0.2653(3) 0.5726(3) 0.9011(3) 0.0767(10) Uani 1 1 d . . . . .
F3B F 0.4177(3) 0.7221(3) 0.9964(2) 0.0754(10) Uani 1 1 d . . . . .
F4B F 0.3069(3) 0.7272(3) 0.8638(3) 0.0880(12) Uani 1 1 d . . . . .
F5B F 0.3474(3) 0.5627(3) 0.7624(2) 0.0755(10) Uani 1 1 d . . . . .
F6B F 0.4550(4) 0.5610(3) 0.8945(3) 0.0866(12) Uani 1 1 d . . . . .
N1 N 0.1452(2) 0.9306(2) 0.49041(19) 0.0172(5) Uani 1 1 d . . . . .
N2 N 0.1658(2) 0.8804(2) 0.33413(19) 0.0174(5) Uani 1 1 d . . . . .
N3 N 0.3804(2) 0.7867(2) 0.27191(19) 0.0166(5) Uani 1 1 d . . . . .
H3 H 0.3554 0.7893 0.3370 0.020 Uiso 1 1 calc R U . . .
N4 N 0.4891(2) 0.6680(2) 0.38771(19) 0.0163(5) Uani 1 1 d . . . . .
N5 N 0.4598(2) 0.7065(2) 0.54146(19) 0.0180(5) Uani 1 1 d . . . . .
N6 N 0.3278(2) 0.8884(2) 0.62945(19) 0.0165(5) Uani 1 1 d . . . . .
H6A H 0.3240 0.8530 0.5547 0.020 Uiso 1 1 calc R U . . .
P1A P 0.05413(8) 0.08779(8) 0.19254(7) 0.02546(19) Uani 1 1 d . . . . .
P1B P 0.37980(11) 0.64453(9) 0.88022(7) 0.0372(3) Uani 1 1 d . . . . .
N7A N 0.4430(3) 0.9870(3) 0.1549(2) 0.0316(7) Uani 1 1 d . . . . .
N7C N 0.2069(3) 0.6821(3) 0.4071(3) 0.0416(9) Uani 1 1 d . . . . .
C23C C 0.1331(5) 0.6010(4) 0.3798(4) 0.0486(11) Uani 1 1 d . . . . .
C24C C 0.0351(6) 0.4972(6) 0.3470(6) 0.089(2) Uani 1 1 d . . . . .
H24D H -0.0056 0.4980 0.4037 0.134 Uiso 1 1 calc R U . . .
H24E H 0.0674 0.4298 0.3235 0.134 Uiso 1 1 calc R U . . .
H24F H -0.0223 0.4944 0.2916 0.134 Uiso 1 1 calc R U . . .
N7D N 1.077(2) 0.4876(17) 0.080(2) 0.101(5) Uani 0.39(3) 1 d D U P A 1
C23D C 1.014(3) 0.401(2) 0.068(2) 0.079(5) Uani 0.39(3) 1 d D U P A 1
C24D C 0.935(4) 0.288(3) 0.046(4) 0.063(6) Uani 0.39(3) 1 d D U P A 1
H24G H 0.9434 0.2333 -0.0198 0.095 Uiso 0.39(3) 1 calc R U P A 1
H24H H 0.8512 0.2929 0.0436 0.095 Uiso 0.39(3) 1 calc R U P A 1
H24I H 0.9566 0.2617 0.0986 0.095 Uiso 0.39(3) 1 calc R U P A 1
N7W N 1.1257(15) 0.4802(10) 0.1281(13) 0.097(4) Uani 0.61(3) 1 d D U P A 2
C23W C 1.0462(15) 0.4000(12) 0.0923(12) 0.064(3) Uani 0.61(3) 1 d D U P A 2
C24W C 0.949(2) 0.2939(19) 0.040(3) 0.061(4) Uani 0.61(3) 1 d D U P A 2
H24J H 0.8948 0.3040 -0.0102 0.091 Uiso 0.61(3) 1 calc R U P A 2
H24K H 0.9041 0.2774 0.0891 0.091 Uiso 0.61(3) 1 calc R U P A 2
H24L H 0.9836 0.2301 0.0056 0.091 Uiso 0.61(3) 1 calc R U P A 2
N7B N 0.666(3) 0.828(3) 0.1903(17) 0.027(4) Uani 0.33(2) 1 d D U P B 3
C23B C 0.686(2) 0.7695(18) 0.1179(16) 0.028(3) Uani 0.33(2) 1 d D U P B 3
C24B C 0.711(2) 0.684(2) 0.0263(13) 0.054(5) Uani 0.33(2) 1 d D U P B 3
H24M H 0.6696 0.6883 -0.0337 0.081 Uiso 0.33(2) 1 calc R U P B 3
H24N H 0.6824 0.6075 0.0252 0.081 Uiso 0.33(2) 1 calc R U P B 3
H24O H 0.7975 0.7005 0.0266 0.081 Uiso 0.33(2) 1 calc R U P B 3
N7Y N 0.6539(13) 0.8425(13) 0.1806(8) 0.025(2) Uani 0.67(2) 1 d D U P B 4
C23Y C 0.6997(11) 0.8007(10) 0.1173(8) 0.032(2) Uani 0.67(2) 1 d D U P B 4
C24Y C 0.7563(10) 0.7465(13) 0.0325(7) 0.054(3) Uani 0.67(2) 1 d D U P B 4
H24P H 0.7821 0.6825 0.0401 0.082 Uiso 0.67(2) 1 calc R U P B 4
H24Q H 0.8260 0.8026 0.0310 0.082 Uiso 0.67(2) 1 calc R U P B 4
H24R H 0.6988 0.7181 -0.0307 0.082 Uiso 0.67(2) 1 calc R U P B 4

loop_
_atom_site_aniso_label
_atom_site_aniso_U_11
_atom_site_aniso_U_22
_atom_site_aniso_U_33
_atom_site_aniso_U_23
_atom_site_aniso_U_13
_atom_site_aniso_U_12
Ag1 0.01878(13) 0.01612(12) 0.01831(12) 0.00581(9) 0.00519(10) 0.00292(10)
Ag2 0.01754(13) 0.01795(13) 0.02576(13) 0.00887(10) 0.00429(10) 0.00499(10)
C1 0.0135(15) 0.0184(15) 0.0191(15) 0.0083(12) 0.0056(12) 0.0052(12)
C2 0.0158(16) 0.0219(16) 0.0233(16) 0.0121(13) 0.0029(13) 0.0078(13)
C3 0.0176(16) 0.0222(16) 0.0231(16) 0.0126(13) 0.0031(13) 0.0089(13)
C4 0.0227(18) 0.0303(18) 0.0229(17) 0.0104(14) 0.0018(14) 0.0049(15)
C5 0.0214(19) 0.034(2) 0.036(2) 0.0166(17) -0.0031(16) 0.0001(16)
C6 0.0185(18) 0.038(2) 0.043(2) 0.0259(18) 0.0063(16) 0.0022(16)
C7 0.0181(17) 0.037(2) 0.0274(17) 0.0193(15) 0.0084(14) 0.0107(15)
C8 0.0179(16) 0.0251(16) 0.0152(14) 0.0086(13) 0.0050(12) 0.0063(13)
C9 0.0194(16) 0.0215(16) 0.0171(15) 0.0064(13) 0.0044(13) 0.0061(13)
C10 0.0251(18) 0.0172(15) 0.0170(15) 0.0055(12) 0.0071(13) 0.0078(13)
C11 0.0203(16) 0.0172(15) 0.0177(15) 0.0062(12) 0.0080(13) 0.0070(13)
C12 0.0177(16) 0.0163(15) 0.0197(15) 0.0083(12) 0.0044(12) 0.0092(13)
C13 0.0185(16) 0.0183(15) 0.0208(15) 0.0084(13) -0.0002(13) 0.0084(13)
C14 0.0185(16) 0.0163(15) 0.0223(15) 0.0089(12) 0.0019(13) 0.0080(13)
C15 0.0242(18) 0.0200(16) 0.0229(16) 0.0069(13) 0.0012(14) 0.0076(14)
C16 0.032(2) 0.0171(16) 0.0323(19) 0.0064(14) 0.0015(16) 0.0047(15)
C17 0.031(2) 0.0222(17) 0.038(2) 0.0180(16) 0.0034(17) 0.0031(15)
C18 0.0263(19) 0.0263(17) 0.0262(17) 0.0164(14) 0.0045(15) 0.0069(15)
C19 0.0249(17) 0.0197(15) 0.0159(14) 0.0085(12) 0.0032(13) 0.0097(14)
C20 0.0238(17) 0.0197(16) 0.0191(15) 0.0121(13) 0.0069(13) 0.0050(14)
C21 0.0171(16) 0.0253(17) 0.0199(15) 0.0114(13) 0.0074(13) 0.0074(13)
C22 0.0180(16) 0.0242(16) 0.0173(15) 0.0085(13) 0.0076(13) 0.0090(13)
C23A 0.0187(17) 0.0300(18) 0.0237(17) 0.0103(14) 0.0088(14) 0.0050(15)
C24A 0.035(2) 0.078(3) 0.037(2) 0.033(2) 0.0065(19) 0.016(2)
F1A 0.0388(14) 0.0458(14) 0.0494(14) 0.0300(12) 0.0209(12) 0.0126(11)
F2A 0.0494(16) 0.0596(16) 0.0573(16) 0.0427(14) 0.0208(13) 0.0142(13)
F3A 0.0280(12) 0.0309(12) 0.0610(15) 0.0195(11) 0.0033(11) 0.0090(10)
F4A 0.0589(17) 0.0448(14) 0.0360(13) 0.0042(11) 0.0208(13) 0.0104(13)
F5A 0.0294(13) 0.0722(18) 0.0553(16) 0.0312(14) -0.0023(12) 0.0116(13)
F6A 0.0486(15) 0.0381(13) 0.0418(13) 0.0086(11) 0.0166(12) 0.0195(12)
F1B 0.066(2) 0.0599(17) 0.0441(15) 0.0164(13) 0.0216(14) 0.0037(15)
F2B 0.094(3) 0.0639(19) 0.074(2) 0.0336(17) 0.042(2) 0.0018(18)
F3B 0.123(3) 0.0635(19) 0.0276(14) 0.0043(13) 0.0308(17) 0.0179(19)
F4B 0.088(3) 0.102(3) 0.132(3) 0.086(3) 0.049(2) 0.059(2)
F5B 0.099(3) 0.073(2) 0.0261(14) 0.0050(13) 0.0077(15) -0.0075(19)
F6B 0.139(3) 0.087(2) 0.076(2) 0.0484(19) 0.047(2) 0.076(2)
N1 0.0162(13) 0.0193(13) 0.0189(13) 0.0086(11) 0.0057(11) 0.0074(11)
N2 0.0146(13) 0.0213(13) 0.0175(13) 0.0085(11) 0.0039(11) 0.0055(11)
N3 0.0188(14) 0.0171(13) 0.0147(12) 0.0056(10) 0.0048(11) 0.0070(11)
N4 0.0190(14) 0.0145(12) 0.0170(12) 0.0058(10) 0.0058(11) 0.0076(11)
N5 0.0207(14) 0.0165(13) 0.0190(13) 0.0081(11) 0.0035(11) 0.0073(11)
N6 0.0180(14) 0.0205(13) 0.0163(12) 0.0104(11) 0.0072(11) 0.0083(11)
P1A 0.0236(5) 0.0306(5) 0.0252(4) 0.0129(4) 0.0087(4) 0.0080(4)
P1B 0.0609(7) 0.0315(5) 0.0233(5) 0.0109(4) 0.0172(5) 0.0164(5)
N7A 0.0376(19) 0.0343(17) 0.0247(16) 0.0137(13) 0.0062(14) 0.0093(15)
N7C 0.041(2) 0.041(2) 0.049(2) 0.0195(18) 0.0046(18) 0.0245(19)
C23C 0.047(3) 0.047(3) 0.061(3) 0.025(2) 0.002(2) 0.026(2)
C24C 0.084(5) 0.084(5) 0.114(6) 0.054(4) 0.014(4) 0.023(4)
N7D 0.103(11) 0.071(8) 0.105(11) 0.029(8) -0.002(9) -0.009(8)
C23D 0.071(9) 0.074(6) 0.076(8) 0.013(6) 0.011(7) 0.017(7)
C24D 0.045(9) 0.075(9) 0.065(9) 0.017(8) 0.013(8) 0.024(8)
N7W 0.094(9) 0.067(6) 0.096(9) 0.010(6) 0.010(7) -0.008(6)
C23W 0.066(7) 0.064(5) 0.058(6) 0.017(4) 0.016(5) 0.024(5)
C24W 0.034(7) 0.066(6) 0.071(7) 0.022(5) 0.001(6) 0.006(5)
N7B 0.033(5) 0.031(6) 0.026(4) 0.020(4) 0.002(4) 0.016(4)
C23B 0.035(5) 0.032(6) 0.029(4) 0.018(5) 0.008(4) 0.022(5)
C24B 0.049(9) 0.072(9) 0.039(7) 0.009(7) 0.012(6) 0.037(7)
N7Y 0.028(4) 0.031(4) 0.026(3) 0.016(3) 0.011(3) 0.016(2)
C23Y 0.037(4) 0.040(5) 0.029(3) 0.018(3) 0.013(2) 0.019(4)
C24Y 0.049(5) 0.075(7) 0.042(4) 0.016(4) 0.019(4) 0.030(5)

loop_
_atom_type_symbol
_atom_type_description
_atom_type_scat_dispersion_real
_atom_type_scat_dispersion_imag
_atom_type_scat_source
C C 0.0033 0.0016 'International Tables Vol C Tables 4.2.6.8 and 6.1.1.4'
H H 0.0000 0.0000 'International Tables Vol C Tables 4.2.6.8 and 6.1.1.4'
N N 0.0061 0.0033 'International Tables Vol C Tables 4.2.6.8 and 6.1.1.4'
F F 0.0171 0.0103 'International Tables Vol C Tables 4.2.6.8 and 6.1.1.4'
P P 0.1023 0.0942 'International Tables Vol C Tables 4.2.6.8 and 6.1.1.4'
Ag Ag -0.8971 1.1015 'International Tables Vol C Tables 4.2.6.8 and 6.1.1.4'

loop_
_geom_angle_atom_site_label_1
_geom_angle_atom_site_label_2
_geom_angle_atom_site_label_3
_geom_angle
_geom_angle_site_symmetry_1
_geom_angle_site_symmetry_3
C12 Ag1 C1 162.23(11) 2_676 .
C12 Ag1 Ag2 96.49(8) 2_676 .
C1 Ag1 Ag2 96.01(8) . .
N6 Ag2 N3 169.58(9) 2_676 .
N6 Ag2 N7A 93.62(10) 2_676 .
N3 Ag2 N7A 95.72(10) . .
N6 Ag2 N7Y 91.7(4) 2_676 .
N3 Ag2 N7Y 94.0(4) . .
N7A Ag2 N7Y 82.9(3) . .
N6 Ag2 N7B 92.7(8) 2_676 .
N3 Ag2 N7B 92.0(8) . .
N7A Ag2 N7B 89.2(6) . .
N6 Ag2 Ag1 86.50(6) 2_676 .
N3 Ag2 Ag1 87.40(6) . .
N7A Ag2 Ag1 99.41(7) . .
N7Y Ag2 Ag1 177.1(3) . .
N7B Ag2 Ag1 171.4(5) . .
N1 C1 N2 106.1(3) . .
N1 C1 Ag1 125.4(2) . .
N2 C1 Ag1 127.2(2) . .
N2 C2 C4 132.0(3) . .
N2 C2 C3 105.6(3) . .
C4 C2 C3 122.4(3) . .
N1 C3 C7 132.5(3) . .
N1 C3 C2 106.3(3) . .
C7 C3 C2 121.2(3) . .
C2 C4 C5 116.3(3) . .
C2 C4 H4 121.9 . .
C5 C4 H4 121.9 . .
C4 C5 C6 121.5(4) . .
C4 C5 H5 119.3 . .
C6 C5 H5 119.3 . .
C7 C6 C5 122.4(3) . .
C7 C6 H6 118.8 . .
C5 C6 H6 118.8 . .
C6 C7 C3 116.3(3) . .
C6 C7 H7 121.8 . .
C3 C7 H7 121.8 . .
N2 C8 C9 113.1(3) . .
N2 C8 H8A 109.0 . .
C9 C8 H8A 109.0 . .
N2 C8 H8B 109.0 . .
C9 C8 H8B 109.0 . .
H8A C8 H8B 107.8 . .
N3 C9 C8 112.2(3) . .
N3 C9 H9A 109.2 . .
C8 C9 H9A 109.2 . .
N3 C9 H9B 109.2 . .
C8 C9 H9B 109.2 . .
H9A C9 H9B 107.9 . .
N3 C10 C11 112.0(3) . .
N3 C10 H10A 109.2 . .
C11 C10 H10A 109.2 . .
N3 C10 H10B 109.2 . .
C11 C10 H10B 109.2 . .
H10A C10 H10B 107.9 . .
N4 C11 C10 112.0(3) . .
N4 C11 H11A 109.2 . .
C10 C11 H11A 109.2 . .
N4 C11 H11B 109.2 . .
C10 C11 H11B 109.2 . .
H11A C11 H11B 107.9 . .
N5 C12 N4 106.0(3) . .
N5 C12 Ag1 127.6(2) . 2_676
N4 C12 Ag1 125.9(2) . 2_676
C18 C13 N5 132.8(3) . .
C18 C13 C14 121.4(3) . .
N5 C13 C14 105.9(3) . .
C15 C14 N4 131.7(3) . .
C15 C14 C13 122.1(3) . .
N4 C14 C13 106.2(3) . .
C16 C15 C14 116.5(3) . .
C16 C15 H15 121.8 . .
C14 C15 H15 121.8 . .
C15 C16 C17 121.3(3) . .
C15 C16 H16 119.3 . .
C17 C16 H16 119.3 . .
C18 C17 C16 122.8(3) . .
C18 C17 H17 118.6 . .
C16 C17 H17 118.6 . .
C17 C18 C13 116.0(3) . .
C17 C18 H18 122.0 . .
C13 C18 H18 122.0 . .
N5 C19 C20 112.2(3) . .
N5 C19 H19A 109.2 . .
C20 C19 H19A 109.2 . .
N5 C19 H19B 109.2 . .
C20 C19 H19B 109.2 . .
H19A C19 H19B 107.9 . .
N6 C20 C19 112.8(2) . .
N6 C20 H20A 109.0 . .
C19 C20 H20A 109.0 . .
N6 C20 H20B 109.0 . .
C19 C20 H20B 109.0 . .
H20A C20 H20B 107.8 . .
N6 C21 C22 112.5(2) . .
N6 C21 H21A 109.1 . .
C22 C21 H21A 109.1 . .
N6 C21 H21B 109.1 . .
C22 C21 H21B 109.1 . .
H21A C21 H21B 107.8 . .
N1 C22 C21 112.5(2) . .
N1 C22 H22A 109.1 . .
C21 C22 H22A 109.1 . .
N1 C22 H22B 109.1 . .
C21 C22 H22B 109.1 . .
H22A C22 H22B 107.8 . .
N7A C23A C24A 179.9(5) . .
C23A C24A H24A 109.5 . .
C23A C24A H24B 109.5 . .
H24A C24A H24B 109.5 . .
C23A C24A H24C 109.5 . .
H24A C24A H24C 109.5 . .
H24B C24A H24C 109.5 . .
C1 N1 C3 110.9(3) . .
C1 N1 C22 124.5(3) . .
C3 N1 C22 124.6(3) . .
C1 N2 C2 111.0(3) . .
C1 N2 C8 124.0(3) . .
C2 N2 C8 125.0(3) . .
C9 N3 C10 108.2(2) . .
C9 N3 Ag2 112.83(18) . .
C10 N3 Ag2 112.00(19) . .
C9 N3 H3 107.9 . .
C10 N3 H3 107.9 . .
Ag2 N3 H3 107.9 . .
C12 N4 C14 110.8(2) . .
C12 N4 C11 125.3(3) . .
C14 N4 C11 123.9(3) . .
C12 N5 C13 111.2(3) . .
C12 N5 C19 124.1(3) . .
C13 N5 C19 124.7(3) . .
C20 N6 C21 107.6(2) . .
C20 N6 Ag2 112.7(2) . 2_676
C21 N6 Ag2 111.99(19) . 2_676
C20 N6 H6A 108.1 . .
C21 N6 H6A 108.1 . .
Ag2 N6 H6A 108.1 2_676 .
F5A P1A F2A 91.17(14) . .
F5A P1A F4A 91.18(15) . .
F2A P1A F4A 91.11(14) . .
F5A P1A F6A 89.98(14) . .
F2A P1A F6A 89.91(14) . .
F4A P1A F6A 178.44(15) . .
F5A P1A F1A 89.87(14) . .
F2A P1A F1A 178.94(15) . .
F4A P1A F1A 89.07(13) . .
F6A P1A F1A 89.90(13) . .
F5A P1A F3A 179.28(14) . .
F2A P1A F3A 89.36(13) . .
F4A P1A F3A 89.31(14) . .
F6A P1A F3A 89.53(13) . .
F1A P1A F3A 89.60(13) . .
F4B P1B F3B 91.4(2) . .
F4B P1B F2B 90.9(2) . .
F3B P1B F2B 90.17(18) . .
F4B P1B F6B 178.60(19) . .
F3B P1B F6B 89.56(19) . .
F2B P1B F6B 90.2(2) . .
F4B P1B F1B 88.80(18) . .
F3B P1B F1B 90.50(17) . .
F2B P1B F1B 179.27(19) . .
F6B P1B F1B 90.15(19) . .
F4B P1B F5B 91.6(2) . .
F3B P1B F5B 176.8(2) . .
F2B P1B F5B 90.95(18) . .
F6B P1B F5B 87.44(19) . .
F1B P1B F5B 88.40(16) . .
C23A N7A Ag2 170.2(3) . .
N7C C23C C24C 178.2(6) . .
C23C C24C H24D 109.5 . .
C23C C24C H24E 109.5 . .
H24D C24C H24E 109.5 . .
C23C C24C H24F 109.5 . .
H24D C24C H24F 109.5 . .
H24E C24C H24F 109.5 . .
N7D C23D C24D 176(4) . .
C23D C24D H24G 109.5 . .
C23D C24D H24H 109.5 . .
H24G C24D H24H 109.5 . .
C23D C24D H24I 109.5 . .
H24G C24D H24I 109.5 . .
H24H C24D H24I 109.5 . .
N7W C23W C24W 176(2) . .
C23W C24W H24J 109.5 . .
C23W C24W H24K 109.5 . .
H24J C24W H24K 109.5 . .
C23W C24W H24L 109.5 . .
H24J C24W H24L 109.5 . .
H24K C24W H24L 109.5 . .
C23B N7B Ag2 154(3) . .
N7B C23B C24B 175(2) . .
C23B C24B H24M 109.5 . .
C23B C24B H24N 109.5 . .
H24M C24B H24N 109.5 . .
C23B C24B H24O 109.5 . .
H24M C24B H24O 109.5 . .
H24N C24B H24O 109.5 . .
C23Y N7Y Ag2 170.4(11) . .
N7Y C23Y C24Y 178.0(14) . .
C23Y C24Y H24P 109.5 . .
C23Y C24Y H24Q 109.5 . .
H24P C24Y H24Q 109.5 . .
C23Y C24Y H24R 109.5 . .
H24P C24Y H24R 109.5 . .
H24Q C24Y H24R 109.5 . .

loop_
_geom_bond_atom_site_label_1
_geom_bond_atom_site_label_2
_geom_bond_distance
_geom_bond_site_symmetry_2
Ag1 C12 2.074(3) 2_676
Ag1 C1 2.080(3) .
Ag1 Ag2 3.2977(4) .
Ag2 N6 2.254(3) 2_676
Ag2 N3 2.259(3) .
Ag2 N7A 2.581(3) .
Ag2 N7Y 2.623(10) .
Ag2 N7B 2.74(2) .
C1 N1 1.351(4) .
C1 N2 1.351(4) .
C2 N2 1.389(4) .
C2 C4 1.389(5) .
C2 C3 1.398(4) .
C3 N1 1.380(4) .
C3 C7 1.395(4) .
C4 C5 1.393(5) .
C4 H4 0.9500 .
C5 C6 1.394(5) .
C5 H5 0.9500 .
C6 C7 1.389(5) .
C6 H6 0.9500 .
C7 H7 0.9500 .
C8 N2 1.465(4) .
C8 C9 1.517(4) .
C8 H8A 0.9900 .
C8 H8B 0.9900 .
C9 N3 1.487(4) .
C9 H9A 0.9900 .
C9 H9B 0.9900 .
C10 N3 1.490(4) .
C10 C11 1.506(4) .
C10 H10A 0.9900 .
C10 H10B 0.9900 .
C11 N4 1.463(4) .
C11 H11A 0.9900 .
C11 H11B 0.9900 .
C12 N5 1.352(4) .
C12 N4 1.362(4) .
C12 Ag1 2.074(3) 2_676
C13 C18 1.393(5) .
C13 N5 1.395(4) .
C13 C14 1.396(4) .
C14 C15 1.390(4) .
C14 N4 1.392(4) .
C15 C16 1.376(5) .
C15 H15 0.9500 .
C16 C17 1.399(5) .
C16 H16 0.9500 .
C17 C18 1.378(5) .
C17 H17 0.9500 .
C18 H18 0.9500 .
C19 N5 1.459(4) .
C19 C20 1.517(4) .
C19 H19A 0.9900 .
C19 H19B 0.9900 .
C20 N6 1.486(4) .
C20 H20A 0.9900 .
C20 H20B 0.9900 .
C21 N6 1.497(4) .
C21 C22 1.512(4) .
C21 H21A 0.9900 .
C21 H21B 0.9900 .
C22 N1 1.466(4) .
C22 H22A 0.9900 .
C22 H22B 0.9900 .
C23A N7A 1.125(5) .
C23A C24A 1.446(5) .
C24A H24A 0.9800 .
C24A H24B 0.9800 .
C24A H24C 0.9800 .
F1A P1A 1.600(2) .
F2A P1A 1.591(2) .
F3A P1A 1.610(2) .
F4A P1A 1.594(2) .
F5A P1A 1.591(3) .
F6A P1A 1.600(2) .
F1B P1B 1.596(3) .
F2B P1B 1.581(3) .
F3B P1B 1.572(3) .
F4B P1B 1.566(3) .
F5B P1B 1.600(3) .
F6B P1B 1.582(3) .
N3 H3 1.0000 .
N6 Ag2 2.254(3) 2_676
N6 H6A 1.0000 .
N7C C23C 1.125(6) .
C23C C24C 1.464(8) .
C24C H24D 0.9800 .
C24C H24E 0.9800 .
C24C H24F 0.9800 .
N7D C23D 1.153(16) .
C23D C24D 1.472(17) .
C24D H24G 0.9800 .
C24D H24H 0.9800 .
C24D H24I 0.9800 .
N7W C23W 1.154(11) .
C23W C24W 1.480(13) .
C24W H24J 0.9800 .
C24W H24K 0.9800 .
C24W H24L 0.9800 .
N7B C23B 1.122(16) .
C23B C24B 1.473(15) .
C24B H24M 0.9800 .
C24B H24N 0.9800 .
C24B H24O 0.9800 .
N7Y C23Y 1.117(10) .
C23Y C24Y 1.455(9) .
C24Y H24P 0.9800 .
C24Y H24Q 0.9800 .
C24Y H24R 0.9800 .
